data_2227985
loop_
_publ_author_name
'Hendsbee, Arthur D.'
'Masuda, Jason D.'
'Pi\'orko, Adam'

_publ_section_title
;
 (\h^5^-Cyclopentadienyl)[(1,2,3,4,4a,12a-\h)-naphtho[2,3-<i>b</i>][1,4]benzodioxine]iron(II)
 hexafluoridophosphate
;
_journal_coeditor_code SI2288
_journal_issue 9
_journal_name_full 'Acta Crystallographica Section E'
_journal_page_first m1154
_journal_paper_doi 10.1107/S1600536810033179
_journal_volume 66
_journal_year 2010
_chemical_formula_iupac '[Fe (C5 H5) (C16 H10 O2)] P F6'
_chemical_formula_moiety 'C21 H15 Fe O2 +, F6 P -'
_chemical_formula_sum 'C21 H15 F6 Fe O2 P'
_chemical_formula_weight 500.15
_chemical_name_systematic
;
(\h^5^-Cyclopentadienyl)[(1,2,3,4,4a,12a-\h)-naphtho[2,3-
<i>b</i>][1,4]benzodioxine]iron(II) hexafluoridophosphate
;
_space_group_IT_number 14
_symmetry_cell_setting monoclinic
_symmetry_space_group_name_Hall '-P 2ybc'
_symmetry_space_group_name_H-M 'P 1 21/c 1'
_atom_sites_solution_hydrogens geom
_atom_sites_solution_primary direct
_atom_sites_solution_secondary difmap
_audit_creation_method SHELXL-97
_cell_angle_alpha 90.00
_cell_angle_beta 106.4170(10)
_cell_angle_gamma 90.00
_cell_formula_units_Z 4
_cell_length_a 15.3216(13)
_cell_length_b 8.9296(8)
_cell_length_c 14.6559(12)
_cell_measurement_reflns_used 2735
_cell_measurement_temperature 296(2)
_cell_measurement_theta_max 22.83
_cell_measurement_theta_min 2.67
_cell_volume 1923.4(3)
_computing_cell_refinement 'SAINT (Bruker, 2010)'
_computing_data_collection 'APEX2 (Bruker, 2010)'
_computing_data_reduction 'SAINT (Bruker, 2010'
_computing_molecular_graphics 'ORTEP-3 for Windows (Farrugia, 1997)'
_computing_publication_material 'SHELXL97 (Sheldrick, 2008)'
_computing_structure_refinement 'SHELXL97 (Sheldrick, 2008)'
_computing_structure_solution 'SHELXS97 (Sheldrick, 2008)'
_diffrn_ambient_temperature 296(2)
_diffrn_measured_fraction_theta_full 0.993
_diffrn_measured_fraction_theta_max 0.993
_diffrn_measurement_device_type 'Bruker APEXII CCD'
_diffrn_measurement_method '\f and \w scans'
_diffrn_radiation_monochromator graphite
_diffrn_radiation_source 'fine-focus sealed tube'
_diffrn_radiation_type MoK\a
_diffrn_radiation_wavelength 0.71073
_diffrn_reflns_av_R_equivalents 0.0347
_diffrn_reflns_av_sigmaI/netI 0.0368
_diffrn_reflns_limit_h_max 18
_diffrn_reflns_limit_h_min -18
_diffrn_reflns_limit_k_max 7
_diffrn_reflns_limit_k_min -10
_diffrn_reflns_limit_l_max 17
_diffrn_reflns_limit_l_min -17
_diffrn_reflns_number 12307
_diffrn_reflns_theta_full 25.00
_diffrn_reflns_theta_max 25.00
_diffrn_reflns_theta_min 2.67
_diffrn_standards_number 0
_exptl_absorpt_coefficient_mu 0.941
_exptl_absorpt_correction_T_max 0.7457
_exptl_absorpt_correction_T_min 0.5756
_exptl_absorpt_correction_type multi-scan
_exptl_absorpt_process_details '(SADABS; Bruker, 2010)'
_exptl_crystal_colour green
_exptl_crystal_density_diffrn 1.727
_exptl_crystal_density_method 'not measured'
_exptl_crystal_description block
_exptl_crystal_F_000 1008
_exptl_crystal_size_max .3502
_exptl_crystal_size_mid .2898
_exptl_crystal_size_min .1725
_refine_diff_density_max 0.388
_refine_diff_density_min -0.375
_refine_ls_extinction_method none
_refine_ls_goodness_of_fit_ref 1.011
_refine_ls_hydrogen_treatment constr
_refine_ls_matrix_type full
_refine_ls_number_parameters 318
_refine_ls_number_reflns 3372
_refine_ls_number_restraints 10
_refine_ls_restrained_S_all 1.021
_refine_ls_R_factor_all 0.0694
_refine_ls_R_factor_gt 0.0396
_refine_ls_shift/su_max 0.000
_refine_ls_shift/su_mean 0.000
_refine_ls_structure_factor_coef Fsqd
_refine_ls_weighting_details 'w=1/[\s^2^(Fo^2^)+(0.0615P)^2^+0.6855P] where P=(Fo^2^+2Fc^2^)/3'
_refine_ls_weighting_scheme calc
_refine_ls_wR_factor_gt 0.0966
_refine_ls_wR_factor_ref 0.1152
_reflns_number_gt 2360
_reflns_number_total 3372
_reflns_threshold_expression I>2sigma(I)
_cod_data_source_file si2288.cif
_cod_data_source_block I
_cod_original_sg_symbol_H-M 'P 21/c'
_cod_database_code 2227985
_cod_database_fobs_code 2227985

loop_
_symmetry_equiv_pos_as_xyz
'x, y, z'
'-x, y+1/2, -z+1/2'
'-x, -y, -z'
'x, -y-1/2, z-1/2'

loop_
_atom_site_type_symbol
_atom_site_label
_atom_site_fract_x
_atom_site_fract_y
_atom_site_fract_z
_atom_site_U_iso_or_equiv
_atom_site_adp_type
_atom_site_calc_flag
_atom_site_refinement_flags
_atom_site_occupancy
_atom_site_disorder_assembly
_atom_site_disorder_group
Fe Fe1 0.16289(3) 0.26572(5) 0.26515(3) 0.04229(18) Uani d . 1 A 1
C C1 0.1824(3) 0.0364(4) 0.2519(3) 0.0590(10) Uani d . 1 A 1
H H1 0.1483 -0.0343 0.2799 0.071 Uiso calc R 1 A 1
C C2 0.1398(3) 0.0996(5) 0.1626(3) 0.0702(12) Uani d . 1 A 1
H H2 0.0772 0.0710 0.1293 0.084 Uiso calc R 1 A 1
C C3 0.1777(3) 0.2252(5) 0.1324(3) 0.0700(12) Uani d . 1 A 1
H H3 0.1408 0.2827 0.0782 0.084 Uiso calc R 1 A 1
C C4 0.2580(3) 0.2887(5) 0.1898(3) 0.0627(11) Uani d . 1 A 1
H H4 0.2763 0.3889 0.1752 0.075 Uiso calc R 1 A 1
C C4A 0.3014(2) 0.2225(4) 0.2783(2) 0.0524(9) Uani d . 1 A 1
O O5 0.37912(17) 0.2877(3) 0.33276(19) 0.0654(7) Uani d . 1 A 1
C C11 0.4064(2) 0.0586(4) 0.5466(2) 0.0507(9) Uani d . 1 A 1
H H11 0.3785 -0.0222 0.5670 0.061 Uiso calc R 1 A 1
C C6 0.4885(2) 0.2990(4) 0.4823(3) 0.0601(10) Uani d . 1 A 1
H H6 0.5157 0.3786 0.4598 0.072 Uiso calc R 1 A 1
C C5A 0.4136(2) 0.2335(4) 0.4248(3) 0.0507(9) Uani d . 1 A 1
C C6A 0.5258(2) 0.2478(4) 0.5763(3) 0.0583(10) Uani d . 1 A 1
C C10A 0.4838(2) 0.1264(4) 0.6094(2) 0.0534(9) Uani d . 1 A 1
C C10 0.5215(3) 0.0752(5) 0.7038(3) 0.0711(12) Uani d . 1 A 1
H H10 0.4945 -0.0042 0.7268 0.085 Uiso calc R 1 A 1
C C7 0.6054(3) 0.3126(6) 0.6385(3) 0.0814(14) Uani d . 1 A 1
H H7 0.6340 0.3917 0.6173 0.098 Uiso calc R 1 A 1
C C8 0.6396(3) 0.2606(6) 0.7278(4) 0.0885(15) Uani d . 1 A 1
H H8 0.6918 0.3041 0.7675 0.106 Uiso calc R 1 A 1
C C9 0.5979(3) 0.1423(7) 0.7616(3) 0.0829(14) Uani d . 1 A 1
H H9 0.6220 0.1087 0.8237 0.099 Uiso calc R 1 A 1
O O12 0.29927(16) 0.0364(3) 0.39696(17) 0.0591(7) Uani d . 1 A 1
C C11A 0.3728(2) 0.1115(4) 0.4568(2) 0.0474(8) Uani d . 1 A 1
C C12A 0.2627(2) 0.0985(4) 0.3096(2) 0.0508(9) Uani d . 1 A 1
C C15 0.0678(3) 0.4333(4) 0.2353(3) 0.0624(10) Uani d . 1 A 1
H H15 0.0418 0.4804 0.1731 0.075 Uiso calc R 1 A 1
C C16 0.1460(3) 0.4808(4) 0.3056(3) 0.0635(10) Uani d . 1 A 1
H H16 0.1842 0.5667 0.3010 0.076 Uiso calc R 1 A 1
C C13 0.0896(3) 0.2764(5) 0.3621(3) 0.0658(11) Uani d . 1 A 1
H H13 0.0812 0.1949 0.4036 0.079 Uiso calc R 1 A 1
C C14 0.0335(3) 0.3075(5) 0.2704(3) 0.0636(10) Uani d . 1 A 1
H H14 -0.0209 0.2509 0.2367 0.076 Uiso calc R 1 A 1
C C17 0.1598(3) 0.3829(5) 0.3837(3) 0.0673(12) Uani d . 1 A 1
H H17 0.2091 0.3891 0.4431 0.081 Uiso calc R 1 A 1
P P1 0.14134(7) 0.71338(11) 0.01907(6) 0.0534(3) Uani d D 1 B 1
F F6 0.1339(2) 0.7270(3) 0.12317(14) 0.1027(10) Uani d D 1 B 1
F F5 0.1492(2) 0.7032(4) -0.08442(13) 0.1125(11) Uani d D 1 B 1
F F1 0.0591(9) 0.8194(19) -0.0190(13) 0.151(7) Uani d PD 0.49(2) B 1
F F4 0.2020(9) 0.8540(11) 0.0478(10) 0.099(4) Uani d PD 0.49(2) B 1
F F3 0.2262(9) 0.613(2) 0.0594(8) 0.119(5) Uani d PD 0.49(2) B 1
F F2 0.0843(16) 0.5689(16) -0.0101(14) 0.171(7) Uani d PD 0.49(2) B 1
F F4A 0.0861(10) 0.8595(11) -0.0107(10) 0.108(4) Uani d PD 0.51(2) B 2
F F3A 0.2313(9) 0.802(2) 0.0361(11) 0.149(6) Uani d PD 0.51(2) B 2
F F2A 0.1942(15) 0.5649(16) 0.0482(15) 0.165(7) Uani d PD 0.51(2) B 2
F F1A 0.0482(7) 0.634(2) 0.0012(11) 0.119(5) Uani d PD 0.51(2) B 2

loop_
_atom_site_aniso_label
_atom_site_aniso_U_11
_atom_site_aniso_U_22
_atom_site_aniso_U_33
_atom_site_aniso_U_12
_atom_site_aniso_U_13
_atom_site_aniso_U_23
Fe1 0.0490(3) 0.0417(3) 0.0325(3) 0.0032(2) 0.00559(19) -0.0020(2)
C1 0.066(2) 0.042(2) 0.061(2) 0.0015(18) 0.0035(19) -0.0074(18)
C2 0.081(3) 0.066(3) 0.049(2) 0.014(2) -0.004(2) -0.020(2)
C3 0.089(3) 0.083(3) 0.0362(19) 0.023(3) 0.013(2) -0.004(2)
C4 0.077(3) 0.069(3) 0.051(2) 0.016(2) 0.031(2) 0.0117(19)
C4A 0.052(2) 0.053(2) 0.053(2) 0.0079(18) 0.0169(17) 0.0044(17)
O5 0.0552(15) 0.0659(19) 0.0713(17) -0.0065(13) 0.0116(13) 0.0257(14)
C11 0.0431(19) 0.051(2) 0.059(2) 0.0058(17) 0.0171(17) 0.0088(17)
C6 0.050(2) 0.043(2) 0.083(3) -0.0032(17) 0.011(2) 0.0063(19)
C5A 0.0469(19) 0.043(2) 0.062(2) 0.0027(16) 0.0143(17) 0.0099(17)
C6A 0.045(2) 0.052(3) 0.073(3) 0.0043(18) 0.0101(18) -0.0073(19)
C10A 0.0417(19) 0.063(3) 0.053(2) 0.0115(17) 0.0093(17) -0.0078(18)
C10 0.059(2) 0.097(4) 0.058(2) 0.014(2) 0.017(2) 0.000(2)
C7 0.060(3) 0.072(3) 0.096(4) -0.004(2) -0.004(2) -0.010(3)
C8 0.067(3) 0.097(4) 0.085(3) 0.001(3) -0.005(3) -0.026(3)
C9 0.063(3) 0.119(4) 0.058(3) 0.017(3) 0.003(2) -0.014(3)
O12 0.0536(14) 0.0509(16) 0.0604(15) -0.0074(12) -0.0039(12) 0.0155(12)
C11A 0.0402(18) 0.045(2) 0.054(2) 0.0021(15) 0.0078(16) 0.0021(16)
C12A 0.056(2) 0.041(2) 0.052(2) 0.0061(17) 0.0087(17) 0.0007(16)
C15 0.060(2) 0.055(3) 0.069(2) 0.019(2) 0.014(2) 0.007(2)
C16 0.071(3) 0.045(2) 0.080(3) 0.001(2) 0.030(2) -0.017(2)
C13 0.074(3) 0.079(3) 0.051(2) -0.002(2) 0.029(2) -0.003(2)
C14 0.052(2) 0.066(3) 0.072(3) 0.000(2) 0.014(2) -0.007(2)
C17 0.074(3) 0.079(3) 0.047(2) 0.006(2) 0.0152(19) -0.020(2)
P1 0.0587(6) 0.0512(6) 0.0445(5) 0.0020(5) 0.0052(4) 0.0036(4)
F6 0.118(2) 0.131(3) 0.0626(16) 0.0151(18) 0.0325(16) 0.0094(15)
F5 0.163(3) 0.120(3) 0.0552(15) 0.042(2) 0.0322(17) 0.0069(15)
F1 0.066(6) 0.242(18) 0.118(8) 0.079(8) -0.017(5) 0.026(11)
F4 0.137(9) 0.065(5) 0.092(5) -0.039(5) 0.030(7) -0.004(4)
F3 0.133(8) 0.154(10) 0.059(5) 0.108(8) 0.009(5) 0.012(6)
F2 0.236(14) 0.096(9) 0.143(10) -0.088(10) -0.011(12) -0.016(7)
F4A 0.168(12) 0.062(5) 0.103(8) 0.041(5) 0.051(8) 0.021(4)
F3A 0.067(5) 0.273(18) 0.095(7) -0.068(8) 0.004(4) 0.017(9)
F2A 0.256(15) 0.100(8) 0.171(15) 0.100(9) 0.115(12) 0.081(8)
F1A 0.101(6) 0.137(10) 0.123(6) -0.074(7) 0.036(5) -0.029(8)

loop_
_atom_type_symbol
_atom_type_description
_atom_type_scat_dispersion_real
_atom_type_scat_dispersion_imag
_atom_type_scat_source
C C 0.0033 0.0016 'International Tables Vol C Tables 4.2.6.8 and 6.1.1.4'
H H 0.0000 0.0000 'International Tables Vol C Tables 4.2.6.8 and 6.1.1.4'
O O 0.0106 0.0060 'International Tables Vol C Tables 4.2.6.8 and 6.1.1.4'
F F 0.0171 0.0103 'International Tables Vol C Tables 4.2.6.8 and 6.1.1.4'
P P 0.1023 0.0942 'International Tables Vol C Tables 4.2.6.8 and 6.1.1.4'
Fe Fe 0.3463 0.8444 'International Tables Vol C Tables 4.2.6.8 and 6.1.1.4'

loop_
_geom_angle_atom_site_label_1
_geom_angle_atom_site_label_2
_geom_angle_atom_site_label_3
_geom_angle_site_symmetry_1
_geom_angle_site_symmetry_3
_geom_angle
_geom_angle_publ_flag
C17 Fe1 C14 . . 67.49(16) ?
C17 Fe1 C15 . . 67.71(16) ?
C14 Fe1 C15 . . 40.00(15) ?
C17 Fe1 C13 . . 40.16(15) ?
C14 Fe1 C13 . . 40.16(15) ?
C15 Fe1 C13 . . 67.51(17) ?
C17 Fe1 C16 . . 40.26(16) ?
C14 Fe1 C16 . . 67.26(17) ?
C15 Fe1 C16 . . 40.18(15) ?
C13 Fe1 C16 . . 67.41(17) ?
C17 Fe1 C3 . . 158.83(19) ?
C14 Fe1 C3 . . 115.88(17) ?
C15 Fe1 C3 . . 100.87(17) ?
C13 Fe1 C3 . . 153.49(18) ?
C16 Fe1 C3 . . 119.78(18) ?
C17 Fe1 C2 . . 161.04(19) ?
C14 Fe1 C2 . . 100.97(17) ?
C15 Fe1 C2 . . 113.79(16) ?
C13 Fe1 C2 . . 121.53(18) ?
C16 Fe1 C2 . . 150.78(17) ?
C3 Fe1 C2 . . 39.42(16) ?
C17 Fe1 C4 . . 126.30(18) ?
C14 Fe1 C4 . . 147.06(16) ?
C15 Fe1 C4 . . 112.27(16) ?
C13 Fe1 C4 . . 166.28(17) ?
C16 Fe1 C4 . . 103.14(17) ?
C3 Fe1 C4 . . 39.66(17) ?
C2 Fe1 C4 . . 71.66(18) ?
C17 Fe1 C1 . . 128.39(16) ?
C14 Fe1 C1 . . 110.46(17) ?
C15 Fe1 C1 . . 144.04(16) ?
C13 Fe1 C1 . . 103.38(17) ?
C16 Fe1 C1 . . 168.65(15) ?
C3 Fe1 C1 . . 71.46(17) ?
C2 Fe1 C1 . . 39.54(14) ?
C4 Fe1 C1 . . 84.65(17) ?
C17 Fe1 C12A . . 106.86(15) ?
C14 Fe1 C12A . . 138.34(16) ?
C15 Fe1 C12A . . 174.54(14) ?
C13 Fe1 C12A . . 108.15(16) ?
C16 Fe1 C12A . . 135.72(15) ?
C3 Fe1 C12A . . 84.45(15) ?
C2 Fe1 C12A . . 71.12(14) ?
C4 Fe1 C12A . . 71.10(14) ?
C1 Fe1 C12A . . 38.90(13) ?
C17 Fe1 C4A . . 106.32(15) ?
C14 Fe1 C4A . . 172.93(14) ?
C15 Fe1 C4A . . 142.10(16) ?
C13 Fe1 C4A . . 132.83(15) ?
C16 Fe1 C4A . . 110.57(15) ?
C3 Fe1 C4A . . 71.14(16) ?
C2 Fe1 C4A . . 84.02(16) ?
C4 Fe1 C4A . . 39.33(14) ?
C1 Fe1 C4A . . 70.26(15) ?
C12A Fe1 C4A . . 38.60(13) ?
C12A C1 C2 . . 120.2(4) ?
C12A C1 Fe1 . . 71.3(2) ?
C2 C1 Fe1 . . 69.6(2) ?
C12A C1 H1 . . 119.1 ?
C2 C1 H1 . . 119.1 ?
Fe1 C1 H1 . . 119.1 ?
C3 C2 C1 . . 119.6(4) ?
C3 C2 Fe1 . . 69.6(2) ?
C1 C2 Fe1 . . 70.9(2) ?
C3 C2 H2 . . 119.3 ?
C1 C2 H2 . . 119.3 ?
Fe1 C2 H2 . . 119.3 ?
C2 C3 C4 . . 120.7(4) ?
C2 C3 Fe1 . . 70.9(2) ?
C4 C3 Fe1 . . 70.9(2) ?
C2 C3 H3 . . 118.9 ?
C4 C3 H3 . . 118.9 ?
Fe1 C3 H3 . . 118.9 ?
C3 C4 C4A . . 119.3(4) ?
C3 C4 Fe1 . . 69.5(2) ?
C4A C4 Fe1 . . 71.9(2) ?
C3 C4 H4 . . 119.7 ?
C4A C4 H4 . . 119.7 ?
Fe1 C4 H4 . . 119.7 ?
O5 C4A C12A . . 121.9(3) ?
O5 C4A C4 . . 117.8(3) ?
C12A C4A C4 . . 120.1(4) ?
O5 C4A Fe1 . . 131.6(3) ?
C12A C4A Fe1 . . 70.4(2) ?
C4 C4A Fe1 . . 68.8(2) ?
C4A O5 C5A . . 116.7(3) ?
C11A C11 C10A . . 120.0(3) ?
C11A C11 H11 . . 120.0 ?
C10A C11 H11 . . 120.0 ?
C5A C6 C6A . . 120.5(4) ?
C5A C6 H6 . . 119.8 ?
C6A C6 H6 . . 119.8 ?
C6 C5A O5 . . 118.6(3) ?
C6 C5A C11A . . 120.6(3) ?
O5 C5A C11A . . 120.8(3) ?
C6 C6A C10A . . 119.1(3) ?
C6 C6A C7 . . 122.0(4) ?
C10A C6A C7 . . 118.9(4) ?
C11 C10A C6A . . 118.9(3) ?
C11 C10A C10 . . 122.2(4) ?
C6A C10A C10 . . 118.9(4) ?
C9 C10 C10A . . 120.2(5) ?
C9 C10 H10 . . 119.9 ?
C10A C10 H10 . . 119.9 ?
C8 C7 C6A . . 120.7(5) ?
C8 C7 H7 . . 119.7 ?
C6A C7 H7 . . 119.7 ?
C7 C8 C9 . . 120.9(4) ?
C7 C8 H8 . . 119.6 ?
C9 C8 H8 . . 119.6 ?
C10 C9 C8 . . 120.5(4) ?
C10 C9 H9 . . 119.7 ?
C8 C9 H9 . . 119.7 ?
C12A O12 C11A . . 116.2(3) ?
C11 C11A O12 . . 117.5(3) ?
C11 C11A C5A . . 120.9(3) ?
O12 C11A C5A . . 121.5(3) ?
O12 C12A C4A . . 122.2(3) ?
O12 C12A C1 . . 117.8(3) ?
C4A C12A C1 . . 120.0(3) ?
O12 C12A Fe1 . . 130.5(2) ?
C4A C12A Fe1 . . 71.0(2) ?
C1 C12A Fe1 . . 69.8(2) ?
C14 C15 C16 . . 107.6(4) ?
C14 C15 Fe1 . . 69.7(2) ?
C16 C15 Fe1 . . 69.9(2) ?
C14 C15 H15 . . 126.2 ?
C16 C15 H15 . . 126.2 ?
Fe1 C15 H15 . . 126.2 ?
C15 C16 C17 . . 108.1(4) ?
C15 C16 Fe1 . . 69.9(2) ?
C17 C16 Fe1 . . 69.6(2) ?
C15 C16 H16 . . 126.0 ?
C17 C16 H16 . . 126.0 ?
Fe1 C16 H16 . . 126.0 ?
C14 C13 C17 . . 107.7(4) ?
C14 C13 Fe1 . . 69.6(2) ?
C17 C13 Fe1 . . 69.6(2) ?
C14 C13 H13 . . 126.1 ?
C17 C13 H13 . . 126.1 ?
Fe1 C13 H13 . . 126.1 ?
C15 C14 C13 . . 108.6(4) ?
C15 C14 Fe1 . . 70.3(2) ?
C13 C14 Fe1 . . 70.2(2) ?
C15 C14 H14 . . 125.7 ?
C13 C14 H14 . . 125.7 ?
Fe1 C14 H14 . . 125.7 ?
C13 C17 C16 . . 108.0(4) ?
C13 C17 Fe1 . . 70.2(2) ?
C16 C17 Fe1 . . 70.2(2) ?
C13 C17 H17 . . 126.0 ?
C16 C17 H17 . . 126.0 ?
Fe1 C17 H17 . . 126.0 ?
F4 P1 F1 . . 88.1(7) ?
F4 P1 F2 . . 177.5(9) ?
F1 P1 F2 . . 94.1(9) ?
F4 P1 F3 . . 89.4(7) ?
F1 P1 F3 . . 177.4(8) ?
F2 P1 F3 . . 88.4(9) ?
F4 P1 F5 . . 96.1(5) ?
F1 P1 F5 . . 87.9(7) ?
F2 P1 F5 . . 82.8(9) ?
F3 P1 F5 . . 92.9(5) ?
F4 P1 F6 . . 82.8(5) ?
F1 P1 F6 . . 91.6(7) ?
F2 P1 F6 . . 98.2(9) ?
F3 P1 F6 . . 87.5(5) ?
F5 P1 F6 . . 178.9(2) ?

loop_
_geom_bond_atom_site_label_1
_geom_bond_atom_site_label_2
_geom_bond_site_symmetry_2
_geom_bond_distance
_geom_bond_publ_flag
Fe1 C17 . 2.040(4) ?
Fe1 C14 . 2.040(4) ?
Fe1 C15 . 2.048(4) ?
Fe1 C13 . 2.047(4) ?
Fe1 C16 . 2.048(4) ?
Fe1 C3 . 2.053(4) ?
Fe1 C2 . 2.070(4) ?
Fe1 C4 . 2.072(4) ?
Fe1 C1 . 2.086(4) ?
Fe1 C12A . 2.105(3) ?
Fe1 C4A . 2.112(4) ?
C1 C12A . 1.396(5) ?
C1 C2 . 1.406(5) ?
C1 H1 . 0.9800 ?
C2 C3 . 1.391(6) ?
C2 H2 . 0.9800 ?
C3 C4 . 1.400(6) ?
C3 H3 . 0.9800 ?
C4 C4A . 1.409(5) ?
C4 H4 . 0.9800 ?
C4A O5 . 1.363(4) ?
C4A C12A . 1.394(5) ?
O5 C5A . 1.389(4) ?
C11 C11A . 1.356(5) ?
C11 C10A . 1.415(5) ?
C11 H11 . 0.9300 ?
C6 C5A . 1.350(5) ?
C6 C6A . 1.410(5) ?
C6 H6 . 0.9300 ?
C5A C11A . 1.402(5) ?
C6A C10A . 1.414(5) ?
C6A C7 . 1.423(5) ?
C10A C10 . 1.417(5) ?
C10 C9 . 1.373(6) ?
C10 H10 . 0.9300 ?
C7 C8 . 1.348(6) ?
C7 H7 . 0.9300 ?
C8 C9 . 1.396(7) ?
C8 H8 . 0.9300 ?
C9 H9 . 0.9300 ?
O12 C12A . 1.362(4) ?
O12 C11A . 1.389(4) ?
C15 C14 . 1.398(5) ?
C15 C16 . 1.407(5) ?
C15 H15 . 0.9800 ?
C16 C17 . 1.407(6) ?
C16 H16 . 0.9800 ?
C13 C14 . 1.403(5) ?
C13 C17 . 1.403(5) ?
C13 H13 . 0.9800 ?
C14 H14 . 0.9800 ?
C17 H17 . 0.9800 ?
P1 F4 . 1.549(2) ?
P1 F1 . 1.548(2) ?
P1 F2 . 1.549(2) ?
P1 F3 . 1.550(2) ?
P1 F5 . 1.5575(16) ?
P1 F6 . 1.5664(17) ?
